data_4511706
loop_
_publ_author_name
'Chen, Shui-Sheng'
'Liu, Qing'
'Zhao, Yue'
'Qiao, Rui'
'Sheng, Liang-Quan'
'Liu, Zhao-Di'
'Yang, Song'
'Song, Cong-Fu'

_publ_section_title
;
 New Metal--Organic Frameworks Constructed from the
 4-Imidazole-Carboxylate Ligand: Structural Diversities, Luminescence, and
 Gas Adsorption Properties
;
_journal_issue 8
_journal_name_full 'Crystal Growth &amp; Design'
_journal_page_first 3727
_journal_paper_doi 10.1021/cg401811c
_journal_volume 14
_journal_year 2014
_chemical_formula_moiety 'C10 H7 Cl Cu N2 O2'
_chemical_formula_sum 'C10 H7 Cl Cu N2 O2'
_chemical_formula_weight 286.17
_chemical_name_systematic
; 
 ? 
;
_space_group_IT_number 14
_symmetry_cell_setting monoclinic
_symmetry_space_group_name_Hall '-P 2ybc'
_symmetry_space_group_name_H-M 'P 1 21/c 1'
_atom_sites_solution_hydrogens geom
_atom_sites_solution_primary direct
_atom_sites_solution_secondary difmap
_audit_creation_method SHELXL-97
_cell_angle_alpha 90.00
_cell_angle_beta 92.775(3)
_cell_angle_gamma 90.00
_cell_formula_units_Z 4
_cell_length_a 10.5253(14)
_cell_length_b 13.2136(18)
_cell_length_c 7.3239(10)
_cell_measurement_reflns_used 3700
_cell_measurement_temperature 296(2)
_cell_measurement_theta_max 27.46
_cell_measurement_theta_min 3.18
_cell_volume 1017.4(2)
_computing_cell_refinement SMART
_computing_data_collection 'SMART (Bruker, 2000)'
_computing_data_reduction 'SAINT (Bruker, 2000)'
_computing_molecular_graphics SHELXTL
_computing_publication_material SHELXTL
_computing_structure_refinement SHELXTL
_computing_structure_solution 'SHELXTL (Bruker, 2000)'
_diffrn_ambient_temperature 296(2)
_diffrn_measured_fraction_theta_full 0.997
_diffrn_measured_fraction_theta_max 0.997
_diffrn_measurement_device_type 'Bruker Smart Apex CCD '
_diffrn_measurement_method 'phi and omega scans'
_diffrn_radiation_monochromator graphite
_diffrn_radiation_source 'fine-focus sealed tube'
_diffrn_radiation_type MoK\a
_diffrn_radiation_wavelength 0.71073
_diffrn_reflns_av_R_equivalents 0.0249
_diffrn_reflns_av_sigmaI/netI 0.0258
_diffrn_reflns_limit_h_max 13
_diffrn_reflns_limit_h_min -13
_diffrn_reflns_limit_k_max 17
_diffrn_reflns_limit_k_min -16
_diffrn_reflns_limit_l_max 9
_diffrn_reflns_limit_l_min -9
_diffrn_reflns_number 6697
_diffrn_reflns_theta_full 27.54
_diffrn_reflns_theta_max 27.54
_diffrn_reflns_theta_min 1.94
_exptl_absorpt_coefficient_mu 2.391
_exptl_absorpt_correction_T_max 0.7307
_exptl_absorpt_correction_T_min 0.7009
_exptl_absorpt_correction_type multi-scan
_exptl_absorpt_process_details 'SADABS; Bruker, 2000'
_exptl_crystal_colour green
_exptl_crystal_density_diffrn 1.868
_exptl_crystal_density_method 'not measured'
_exptl_crystal_description prism
_exptl_crystal_F_000 572
_exptl_crystal_size_max 0.16
_exptl_crystal_size_mid 0.15
_exptl_crystal_size_min 0.14
_refine_diff_density_max 2.340
_refine_diff_density_min -1.201
_refine_diff_density_rms 0.270
_refine_ls_extinction_method none
_refine_ls_goodness_of_fit_ref 1.001
_refine_ls_hydrogen_treatment constr
_refine_ls_matrix_type full
_refine_ls_number_parameters 145
_refine_ls_number_reflns 2345
_refine_ls_number_restraints 0
_refine_ls_restrained_S_all 1.001
_refine_ls_R_factor_all 0.0636
_refine_ls_R_factor_gt 0.0530
_refine_ls_shift/su_max 0.029
_refine_ls_shift/su_mean 0.007
_refine_ls_structure_factor_coef Fsqd
_refine_ls_weighting_details 'calc w=1/[\s^2^(Fo^2^)+(0.1633P)^2^+2.7223P] where P=(Fo^2^+2Fc^2^)/3'
_refine_ls_weighting_scheme calc
_refine_ls_wR_factor_gt 0.1897
_refine_ls_wR_factor_ref 0.2113
_reflns_number_gt 2062
_reflns_number_total 2345
_reflns_threshold_expression >2sigma(I)
_cod_data_source_file cg401811c_si_002.cif
_cod_data_source_block 964993
_cod_depositor_comments
;
The following automatic conversions were performed:

'_symmetry_cell_setting' value 'Monoclinic' changed to 'monoclinic'
according to
/usr/data/users/saulius/crontab/automatic-downloads/rss-feeds/ACS/lib/dictionaries/cif_core.dic
dictionary named 'cif_core.dic' version 2.4.2 from 2011-04-26.

Automatic conversion script
Id: cif_fix_values 2281 2013-09-26 08:29:07Z andrius 

 Adding full bibliography for 4511704--4511714.cif.
;
_cod_original_sg_symbol_H-M 'P 21/c'
_cod_database_code 4511706

loop_
_symmetry_equiv_pos_as_xyz
'x, y, z'
'-x, y+1/2, -z+1/2'
'-x, -y, -z'
'x, -y-1/2, z-1/2'

loop_
_atom_site_label
_atom_site_type_symbol
_atom_site_fract_x
_atom_site_fract_y
_atom_site_fract_z
_atom_site_U_iso_or_equiv
_atom_site_adp_type
_atom_site_occupancy
_atom_site_symmetry_multiplicity
_atom_site_calc_flag
_atom_site_refinement_flags
Cu1 Cu 0.97566(5) 0.40228(4) 0.14280(8) 0.0295(3) Uani 1 1 d .
C1 C 0.4880(5) 0.2240(4) 0.3946(6) 0.0291(9) Uani 1 1 d .
H1 H 0.4665 0.1575 0.4212 0.035 Uiso 1 1 calc R
C2 C 0.6094(4) 0.2460(4) 0.3444(7) 0.0297(10) Uani 1 1 d .
H2 H 0.6690 0.1946 0.3351 0.036 Uiso 1 1 calc R
C3 C 0.6425(4) 0.3460(4) 0.3076(6) 0.0255(9) Uani 1 1 d .
C4 C 0.5515(5) 0.4221(4) 0.3148(7) 0.0310(10) Uani 1 1 d .
H4 H 0.5732 0.4885 0.2885 0.037 Uiso 1 1 calc R
C5 C 0.4288(5) 0.3991(3) 0.3608(7) 0.0297(10) Uani 1 1 d .
H5 H 0.3676 0.4499 0.3616 0.036 Uiso 1 1 calc R
C6 C 0.3967(4) 0.3003(3) 0.4059(6) 0.0237(8) Uani 1 1 d .
C7 C 0.2701(4) 0.2752(3) 0.4677(6) 0.0241(8) Uani 1 1 d .
C8 C 0.2136(4) 0.1835(4) 0.4915(6) 0.0274(9) Uani 1 1 d .
H8 H 0.2496 0.1212 0.4655 0.033 Uiso 1 1 calc R
C9 C 0.0801(4) 0.2958(4) 0.5765(7) 0.0295(10) Uani 1 1 d .
H9 H 0.0081 0.3267 0.6200 0.035 Uiso 1 1 calc R
C10 C 0.7742(4) 0.3696(4) 0.2548(6) 0.0287(9) Uani 1 1 d .
Cl1 Cl 1.11547(9) 0.53302(7) 0.19097(13) 0.0214(3) Uani 1 1 d .
N1 N 0.0960(4) 0.1974(3) 0.5595(5) 0.0271(8) Uani 1 1 d .
N2 N 0.1832(4) 0.3451(3) 0.5218(6) 0.0300(8) Uani 1 1 d .
H2A H 0.1931 0.4097 0.5209 0.036 Uiso 1 1 calc R
O1 O 0.8425(3) 0.3012(3) 0.1941(6) 0.0399(9) Uani 1 1 d .
O2 O 0.8169(3) 0.4588(3) 0.2647(6) 0.0367(8) Uani 1 1 d .

loop_
_atom_site_aniso_label
_atom_site_aniso_U_11
_atom_site_aniso_U_22
_atom_site_aniso_U_33
_atom_site_aniso_U_23
_atom_site_aniso_U_13
_atom_site_aniso_U_12
Cu1 0.0205(4) 0.0255(4) 0.0435(4) 0.0002(2) 0.0122(3) 0.00089(19)
C1 0.027(2) 0.025(2) 0.036(2) 0.0063(17) 0.0087(18) -0.0008(17)
C2 0.023(2) 0.031(2) 0.036(2) 0.0050(18) 0.0088(17) 0.0030(17)
C3 0.0200(19) 0.030(2) 0.027(2) 0.0009(16) 0.0077(16) -0.0015(16)
C4 0.026(2) 0.027(2) 0.041(2) 0.0017(19) 0.0115(19) -0.0028(18)
C5 0.022(2) 0.025(2) 0.042(3) 0.0000(17) 0.0071(19) 0.0018(16)
C6 0.0192(19) 0.028(2) 0.0244(19) -0.0002(16) 0.0034(15) -0.0017(16)
C7 0.0204(19) 0.026(2) 0.0264(19) -0.0004(16) 0.0035(15) -0.0010(16)
C8 0.020(2) 0.028(2) 0.035(2) -0.0025(17) 0.0065(17) 0.0012(17)
C9 0.021(2) 0.029(2) 0.040(2) 0.0009(18) 0.0095(18) 0.0009(17)
C10 0.020(2) 0.033(2) 0.033(2) 0.0028(19) 0.0079(17) -0.0027(18)
Cl1 0.0174(5) 0.0158(5) 0.0312(5) 0.0004(3) 0.0046(4) 0.0005(3)
N1 0.0203(17) 0.0290(19) 0.0330(19) -0.0038(15) 0.0089(14) -0.0039(14)
N2 0.0257(19) 0.0213(18) 0.044(2) 0.0022(16) 0.0094(17) -0.0014(15)
O1 0.0249(17) 0.0305(18) 0.066(3) 0.0012(17) 0.0235(17) 0.0010(14)
O2 0.0265(17) 0.0290(18) 0.056(2) -0.0058(15) 0.0166(16) -0.0044(14)

loop_
_atom_type_symbol
_atom_type_description
_atom_type_scat_dispersion_real
_atom_type_scat_dispersion_imag
_atom_type_scat_source
C C 0.0033 0.0016 'International Tables Vol C Tables 4.2.6.8 and 6.1.1.4'
H H 0.0000 0.0000 'International Tables Vol C Tables 4.2.6.8 and 6.1.1.4'
N N 0.0061 0.0033 'International Tables Vol C Tables 4.2.6.8 and 6.1.1.4'
O O 0.0106 0.0060 'International Tables Vol C Tables 4.2.6.8 and 6.1.1.4'
Cl Cl 0.1484 0.1585 'International Tables Vol C Tables 4.2.6.8 and 6.1.1.4'
Cu Cu 0.3201 1.2651 'International Tables Vol C Tables 4.2.6.8 and 6.1.1.4'

loop_
_geom_angle_atom_site_label_1
_geom_angle_atom_site_label_2
_geom_angle_atom_site_label_3
_geom_angle
_geom_angle_site_symmetry_1
_geom_angle_site_symmetry_3
N1 Cu1 O1 94.61(17) 4_665 .
N1 Cu1 O2 158.44(16) 4_665 .
O1 Cu1 O2 64.47(14) . .
N1 Cu1 Cl1 97.82(13) 4_665 .
O1 Cu1 Cl1 159.15(13) . .
O2 Cu1 Cl1 100.83(10) . .
N1 Cu1 Cl1 97.89(12) 4_665 3_765
O1 Cu1 Cl1 99.21(13) . 3_765
O2 Cu1 Cl1 90.99(12) . 3_765
Cl1 Cu1 Cl1 95.60(4) . 3_765
C2 C1 C6 120.9(4) . .
C2 C1 H1 119.6 . .
C6 C1 H1 119.6 . .
C1 C2 C3 119.6(4) . .
C1 C2 H2 120.2 . .
C3 C2 H2 120.2 . .
C4 C3 C2 119.9(4) . .
C4 C3 C10 120.7(4) . .
C2 C3 C10 119.4(4) . .
C5 C4 C3 120.2(4) . .
C5 C4 H4 119.9 . .
C3 C4 H4 119.9 . .
C4 C5 C6 120.2(4) . .
C4 C5 H5 119.9 . .
C6 C5 H5 119.9 . .
C5 C6 C1 119.1(4) . .
C5 C6 C7 121.3(4) . .
C1 C6 C7 119.6(4) . .
C8 C7 N2 105.1(4) . .
C8 C7 C6 130.4(4) . .
N2 C7 C6 124.5(4) . .
C7 C8 N1 109.6(4) . .
C7 C8 H8 125.2 . .
N1 C8 H8 125.2 . .
N1 C9 N2 110.0(4) . .
N1 C9 H9 125.0 . .
N2 C9 H9 125.0 . .
O1 C10 O2 119.0(4) . .
O1 C10 C3 120.0(4) . .
O2 C10 C3 120.9(4) . .
Cu1 Cl1 Cu1 84.40(4) . 3_765
C9 N1 C8 106.7(4) . .
C9 N1 Cu1 123.4(3) . 4_466
C8 N1 Cu1 129.6(3) . 4_466
C9 N2 C7 108.6(4) . .
C9 N2 H2A 125.7 . .
C7 N2 H2A 125.7 . .
C10 O1 Cu1 90.3(3) . .
C10 O2 Cu1 86.1(3) . .

loop_
_geom_bond_atom_site_label_1
_geom_bond_atom_site_label_2
_geom_bond_distance
_geom_bond_site_symmetry_2
Cu1 N1 1.945(4) 4_665
Cu1 O1 1.984(4) .
Cu1 O2 2.071(4) .
Cu1 Cl1 2.2856(11) .
Cu1 Cl1 2.7201(12) 3_765
C1 C2 1.378(6) .
C1 C6 1.397(6) .
C1 H1 0.9300 .
C2 C3 1.396(7) .
C2 H2 0.9300 .
C3 C4 1.391(7) .
C3 C10 1.490(6) .
C4 C5 1.384(7) .
C4 H4 0.9300 .
C5 C6 1.393(6) .
C5 H5 0.9300 .
C6 C7 1.466(6) .
C7 C8 1.364(6) .
C7 N2 1.371(6) .
C8 N1 1.369(6) .
C8 H8 0.9300 .
C9 N1 1.319(6) .
C9 N2 1.343(6) .
C9 H9 0.9300 .
C10 O1 1.250(6) .
C10 O2 1.262(6) .
Cl1 Cu1 2.7201(12) 3_765
N1 Cu1 1.945(4) 4_466
N2 H2A 0.8600 .

loop_
_geom_torsion_atom_site_label_1
_geom_torsion_atom_site_label_2
_geom_torsion_atom_site_label_3
_geom_torsion_atom_site_label_4
_geom_torsion
_geom_torsion_site_symmetry_1
_geom_torsion_site_symmetry_4
C6 C1 C2 C3 1.2(7) . .
C1 C2 C3 C4 -2.5(7) . .
C1 C2 C3 C10 179.5(4) . .
C2 C3 C4 C5 0.9(7) . .
C10 C3 C4 C5 178.8(5) . .
C3 C4 C5 C6 2.1(8) . .
C4 C5 C6 C1 -3.4(7) . .
C4 C5 C6 C7 175.6(4) . .
C2 C1 C6 C5 1.8(7) . .
C2 C1 C6 C7 -177.2(4) . .
C5 C6 C7 C8 168.8(5) . .
C1 C6 C7 C8 -12.2(7) . .
C5 C6 C7 N2 -13.8(7) . .
C1 C6 C7 N2 165.2(4) . .
N2 C7 C8 N1 -0.4(5) . .
C6 C7 C8 N1 177.4(4) . .
C4 C3 C10 O1 -157.8(5) . .
C2 C3 C10 O1 20.1(7) . .
C4 C3 C10 O2 19.8(7) . .
C2 C3 C10 O2 -162.3(5) . .
N1 Cu1 Cl1 Cu1 98.78(12) 4_665 3_765
O1 Cu1 Cl1 Cu1 -135.2(3) . 3_765
O2 Cu1 Cl1 Cu1 -92.09(12) . 3_765
Cl1 Cu1 Cl1 Cu1 0.0 3_765 3_765
N2 C9 N1 C8 0.0(6) . .
N2 C9 N1 Cu1 174.6(3) . 4_466
C7 C8 N1 C9 0.2(5) . .
C7 C8 N1 Cu1 -173.8(3) . 4_466
N1 C9 N2 C7 -0.3(6) . .
C8 C7 N2 C9 0.4(5) . .
C6 C7 N2 C9 -177.5(4) . .
O2 C10 O1 Cu1 -3.5(5) . .
C3 C10 O1 Cu1 174.2(4) . .
N1 Cu1 O1 C10 176.6(3) 4_665 .
O2 Cu1 O1 C10 2.0(3) . .
Cl1 Cu1 O1 C10 50.1(5) . .
Cl1 Cu1 O1 C10 -84.6(3) 3_765 .
O1 C10 O2 Cu1 3.3(5) . .
C3 C10 O2 Cu1 -174.4(4) . .
N1 Cu1 O2 C10 -16.9(6) 4_665 .
O1 Cu1 O2 C10 -2.0(3) . .
Cl1 Cu1 O2 C10 -166.4(3) . .
Cl1 Cu1 O2 C10 97.7(3) 3_765 .
